data_1547727
loop_
_publ_author_name
'Edwards, Peter M.'
'Schafer, Laurel L.'

_publ_section_title
;
 In Situ Generation of a Regio- and Diastereoselective
 Hydroaminoalkylation Catalyst Using Commercially Available Starting
 Materials.
;
_journal_issue 21
_journal_name_full 'Organic letters'
_journal_page_first 5720
_journal_page_last 5723
_journal_paper_doi 10.1021/acs.orglett.7b02149
_journal_volume 19
_journal_year 2017
_chemical_formula_moiety 'Cl, C15 H24 N O'
_chemical_formula_sum 'C15 H24 Cl N O'
_chemical_formula_weight 269.80
_chemical_name_systematic '1-(4-methoxyphenyl)-2,3,6-trimethylpiperidin-1-ium chloride'
_space_group_crystal_system orthorhombic
_space_group_IT_number 33
_space_group_name_Hall 'P 2c -2n'
_space_group_name_H-M_alt 'P n a 21'
_symmetry_space_group_name_Hall 'P 2c -2n'
_symmetry_space_group_name_H-M 'P n a 21'
_atom_sites_solution_hydrogens geom
_atom_sites_solution_primary direct
_audit_creation_date 2017-04-20
_audit_creation_method
;
Olex2 1.2
(compiled 2014.02.28 svn.r2899 for OlexSys, GUI svn.r4781)
;
_cell_angle_alpha 90.00(3)
_cell_angle_beta 90.00(3)
_cell_angle_gamma 90.00(3)
_cell_formula_units_Z 8
_cell_length_a 21.142(4)
_cell_length_b 9.442(2)
_cell_length_c 14.826(3)
_cell_measurement_reflns_used 873
_cell_measurement_temperature 100
_cell_measurement_theta_max 19.68
_cell_measurement_theta_min 2.37
_cell_volume 2959.6(10)
_computing_cell_refinement 'SAINT v8.37A (Bruker, 2015)'
_computing_data_reduction 'SAINT v8.37A (Bruker, 2015)'
_computing_molecular_graphics 'Olex2 (Dolomanov et al., 2009)'
_computing_publication_material 'Olex2 (Dolomanov et al., 2009)'
_computing_structure_refinement 'ShelXL (Sheldrick, 2008)'
_computing_structure_solution 'ShelXT (Sheldrick, 2008)'
_diffrn_ambient_temperature 100
_diffrn_measured_fraction_theta_full 0.525
_diffrn_measured_fraction_theta_max 0.993
_diffrn_measurement_device_type 'Bruker APEX-II CCD'
_diffrn_measurement_method '\f and \w scans'
_diffrn_radiation_type MoK\a
_diffrn_radiation_wavelength 0.71073
_diffrn_reflns_av_R_equivalents 0.0597
_diffrn_reflns_av_unetI/netI 0.0703
_diffrn_reflns_Laue_measured_fraction_full 0.525
_diffrn_reflns_Laue_measured_fraction_max 0.993
_diffrn_reflns_limit_h_max 19
_diffrn_reflns_limit_h_min -20
_diffrn_reflns_limit_k_max 8
_diffrn_reflns_limit_k_min -9
_diffrn_reflns_limit_l_max 11
_diffrn_reflns_limit_l_min -14
_diffrn_reflns_number 5300
_diffrn_reflns_point_group_measured_fraction_full 0.425
_diffrn_reflns_point_group_measured_fraction_max 0.813
_diffrn_reflns_theta_full 25.000
_diffrn_reflns_theta_max 19.914
_diffrn_reflns_theta_min 2.362
_diffrn_standards_number 0
_exptl_absorpt_coefficient_mu 0.248
_exptl_absorpt_correction_T_max 0.7444
_exptl_absorpt_correction_T_min 0.6625
_exptl_absorpt_correction_type multi-scan
_exptl_absorpt_process_details
;
? was used for absorption correction.
wR2(int) was 0.0759 before and 0.0610 after correction.
The Ratio of minimum to maximum transmission is 0.8900.
The \l/2 correction factor is Not present.
;
_exptl_crystal_colour 'clear colourless'
_exptl_crystal_colour_lustre clear
_exptl_crystal_colour_primary colourless
_exptl_crystal_density_diffrn 1.211
_exptl_crystal_description prism
_exptl_crystal_F_000 1168
_exptl_crystal_size_max 0.17
_exptl_crystal_size_mid 0.047
_exptl_crystal_size_min 0.035
_refine_diff_density_max 0.164
_refine_diff_density_min -0.164
_refine_diff_density_rms 0.040
_refine_ls_abs_structure_details
;
 Flack x determined using 601 quotients [(I+)-(I-)]/[(I+)+(I-)]
 (Parsons, Flack and Wagner, Acta Cryst. B69 (2013) 249-259).
;
_refine_ls_abs_structure_Flack -0.02(9)
_refine_ls_extinction_method none
_refine_ls_goodness_of_fit_ref 0.982
_refine_ls_hydrogen_treatment constr
_refine_ls_matrix_type full
_refine_ls_number_parameters 333
_refine_ls_number_reflns 2220
_refine_ls_number_restraints 3
_refine_ls_restrained_S_all 0.981
_refine_ls_R_factor_all 0.0498
_refine_ls_R_factor_gt 0.0354
_refine_ls_shift/su_max 0.000
_refine_ls_shift/su_mean 0.000
_refine_ls_structure_factor_coef Fsqd
_refine_ls_weighting_details 'w=1/[\s^2^(Fo^2^)+(0.0233P)^2^] where P=(Fo^2^+2Fc^2^)/3'
_refine_ls_weighting_scheme calc
_refine_ls_wR_factor_gt 0.0676
_refine_ls_wR_factor_ref 0.0730
_reflns_Friedel_coverage 0.555
_reflns_Friedel_fraction_full 0.317
_reflns_Friedel_fraction_max 0.612
_reflns_number_gt 1869
_reflns_number_total 2220
_reflns_threshold_expression 'I > 2\s(I)'
_cod_data_source_file ol7b02149_si_001.cif
_cod_data_source_block ls709_0m_a
_cod_depositor_comments
;
Adding full bibliography for 1547726--1547727.cif.

2019-03-26
Z value and formula fixed to values more according to usual
chemical conventions.                 miguel
;
_cod_original_formula_sum 'C120 H192 Cl8 N8 O8'
_cod_original_formula_weight 2158.40
_cod_original_formula_moiety '8(Cl), 8(C15 H24 N O)'
_cod_original_formula_units_Z 1
_cod_original_cell_volume 2959.7(10)
_cod_database_code 1547727
_shelxl_version_number 2014-1
_shelx_space_group_comment
;
The symmetry employed for this shelxl refinement is uniquely defined
by the following loop, which should always be used as a source of
symmetry information in preference to the above space-group names.
They are only intended as comments.
;
_shelx_estimated_absorpt_t_max 0.991
_shelx_estimated_absorpt_t_min 0.959
_olex2_refinement_description
;
1. Fixed Uiso
 At 1.2 times of:
  All C(H) groups, All C(H,H) groups, All N(H) groups
 At 1.5 times of:
  All C(H,H,H) groups
2. Restrained distances
 N2-H2 = N1-H1
 1 with sigma of 0.02
3.a Ternary CH refined with riding coordinates:
 N1(H1), N2(H2), C22(H22), C28(H28), C26(H26), C8(H8), C13(H13), C11(H11)
3.b Secondary CH2 refined with riding coordinates:
 C10(H10A,H10B), C24(H24A,H24B), C00V(H00A,H00B), C25(H25A,H25B)
3.c Aromatic/amide H refined with riding coordinates:
 C4(H4), C5(H5), C20(H20), C18(H18), C3(H3), C17(H17), C19(H19), C6(H6)
3.d Idealised Me refined as rotating group:
 C15(H15A,H15B,H15C), C29(H29A,H29B,H29C), C23(H23A,H23B,H23C), C27(H27A,H27B,
 H27C), C9(H9A,H9B,H9C), C14(H14A,H14B,H14C), C12(H12A,H12B,H12C), C1(H1A,H1B,
 H1C)
;
_olex2_computing_structure_refinement_long 'ShelXL (Sheldrick, 2008)'
_olex2_submission_special_instructions 'No special instructions were received'

loop_
_space_group_symop_operation_xyz
'x, y, z'
'-x, -y, z+1/2'
'x+1/2, -y+1/2, z'
'-x+1/2, y+1/2, z+1/2'

loop_
_atom_site_label
_atom_site_type_symbol
_atom_site_fract_x
_atom_site_fract_y
_atom_site_fract_z
_atom_site_U_iso_or_equiv
_atom_site_adp_type
_atom_site_occupancy
_atom_site_site_symmetry_order
_atom_site_calc_flag
_atom_site_refinement_flags_posn
Cl2 Cl 0.46301(8) 0.00562(18) 0.57573(14) 0.0250(5) Uani 1 1 d .
Cl1 Cl 0.70492(8) 0.80340(18) 0.71164(13) 0.0288(5) Uani 1 1 d .
O2 O 0.7828(2) 0.1440(5) 0.5080(3) 0.0289(14) Uani 1 1 d .
O1 O 0.4105(2) 0.4754(5) 0.6178(3) 0.0306(14) Uani 1 1 d .
N1 N 0.6723(2) 0.5668(5) 0.5789(4) 0.0225(15) Uani 1 1 d D
H1 H 0.6830 0.6427 0.6234 0.027 Uiso 1 1 calc DR
N2 N 0.5376(3) -0.0093(5) 0.3962(4) 0.0173(16) Uani 1 1 d D
H2 H 0.5119 -0.0005 0.4525 0.021 Uiso 1 1 calc DR
C16 C 0.7241(4) 0.1092(7) 0.4744(5) 0.022(2) Uani 1 1 d .
C21 C 0.6026(4) 0.0379(7) 0.4217(5) 0.018(2) Uani 1 1 d .
C22 C 0.5039(4) 0.0825(7) 0.3266(5) 0.0202(19) Uani 1 1 d .
H22 H 0.5266 0.0744 0.2676 0.024 Uiso 1 1 calc R
C4 C 0.5005(4) 0.6373(8) 0.6199(5) 0.025(2) Uani 1 1 d .
H4 H 0.4746 0.7168 0.6332 0.030 Uiso 1 1 calc R
C28 C 0.5372(3) -0.1681(6) 0.3730(5) 0.021(2) Uani 1 1 d .
H28 H 0.5561 -0.2202 0.4252 0.026 Uiso 1 1 calc R
C5 C 0.5655(4) 0.6533(7) 0.6112(4) 0.019(2) Uani 1 1 d .
H5 H 0.5843 0.7436 0.6200 0.023 Uiso 1 1 calc R
C2 C 0.4736(4) 0.5032(8) 0.6090(5) 0.024(2) Uani 1 1 d .
C20 C 0.6449(4) 0.0921(7) 0.3594(5) 0.0232(19) Uani 1 1 d .
H20 H 0.6321 0.1046 0.2985 0.028 Uiso 1 1 calc R
C18 C 0.6819(4) 0.0571(7) 0.5376(5) 0.026(2) Uani 1 1 d .
H18 H 0.6946 0.0453 0.5986 0.031 Uiso 1 1 calc R
C26 C 0.4681(3) -0.2148(6) 0.3642(5) 0.0191(18) Uani 1 1 d .
H26 H 0.4471 -0.1935 0.4231 0.023 Uiso 1 1 calc R
C8 C 0.7158(3) 0.4417(7) 0.6008(5) 0.025(2) Uani 1 1 d .
H8 H 0.7084 0.3636 0.5565 0.031 Uiso 1 1 calc R
C10 C 0.7846(3) 0.4925(7) 0.5938(5) 0.0270(19) Uani 1 1 d .
H10A H 0.7929 0.5614 0.6426 0.032 Uiso 1 1 calc R
H10B H 0.8131 0.4106 0.6031 0.032 Uiso 1 1 calc R
C13 C 0.6854(4) 0.6304(8) 0.4850(5) 0.023(2) Uani 1 1 d .
H13 H 0.6577 0.7156 0.4783 0.028 Uiso 1 1 calc R
C3 C 0.5119(4) 0.3892(8) 0.5878(5) 0.025(2) Uani 1 1 d .
H3 H 0.4936 0.2982 0.5801 0.030 Uiso 1 1 calc R
C7 C 0.6029(3) 0.5387(7) 0.5899(5) 0.0212(19) Uani 1 1 d .
C15 C 0.8322(3) 0.1778(8) 0.4444(5) 0.035(2) Uani 1 1 d .
H15A H 0.8397 0.0962 0.4050 0.053 Uiso 1 1 calc GR
H15B H 0.8711 0.2008 0.4771 0.053 Uiso 1 1 calc GR
H15C H 0.8192 0.2593 0.4079 0.053 Uiso 1 1 calc GR
C11 C 0.7547(3) 0.6828(8) 0.4850(5) 0.024(2) Uani 1 1 d .
H11 H 0.7594 0.7540 0.5345 0.029 Uiso 1 1 calc R
C24 C 0.4368(3) 0.0271(7) 0.3153(5) 0.022(2) Uani 1 1 d .
H24A H 0.4131 0.0441 0.3719 0.026 Uiso 1 1 calc R
H24B H 0.4156 0.0814 0.2668 0.026 Uiso 1 1 calc R
C29 C 0.5780(3) -0.1992(7) 0.2897(5) 0.024(2) Uani 1 1 d .
H29A H 0.6218 -0.1713 0.3017 0.036 Uiso 1 1 calc GR
H29B H 0.5618 -0.1455 0.2380 0.036 Uiso 1 1 calc GR
H29C H 0.5764 -0.3007 0.2761 0.036 Uiso 1 1 calc GR
C23 C 0.5043(4) 0.2377(7) 0.3566(5) 0.028(2) Uani 1 1 d .
H23A H 0.5480 0.2714 0.3607 0.041 Uiso 1 1 calc GR
H23B H 0.4839 0.2458 0.4157 0.041 Uiso 1 1 calc GR
H23C H 0.4811 0.2951 0.3125 0.041 Uiso 1 1 calc GR
C27 C 0.4639(4) -0.3766(7) 0.3501(5) 0.027(2) Uani 1 1 d .
H27A H 0.4902 -0.4247 0.3951 0.040 Uiso 1 1 calc GR
H27B H 0.4791 -0.4004 0.2895 0.040 Uiso 1 1 calc GR
H27C H 0.4199 -0.4073 0.3566 0.040 Uiso 1 1 calc GR
C17 C 0.7060(4) 0.1286(7) 0.3851(5) 0.022(2) Uani 1 1 d .
H17 H 0.7350 0.1662 0.3423 0.026 Uiso 1 1 calc R
C19 C 0.6207(4) 0.0220(7) 0.5113(5) 0.022(2) Uani 1 1 d .
H19 H 0.5913 -0.0127 0.5544 0.027 Uiso 1 1 calc R
C6 C 0.5770(4) 0.4059(8) 0.5777(5) 0.026(2) Uani 1 1 d .
H6 H 0.6031 0.3274 0.5626 0.031 Uiso 1 1 calc R
C00V C 0.8003(3) 0.5614(8) 0.5035(5) 0.029(2) Uani 1 1 d .
H00A H 0.8442 0.5977 0.5046 0.035 Uiso 1 1 calc R
H00B H 0.7971 0.4902 0.4547 0.035 Uiso 1 1 calc R
C25 C 0.4336(4) -0.1298(7) 0.2926(5) 0.025(2) Uani 1 1 d .
H25A H 0.3888 -0.1604 0.2895 0.031 Uiso 1 1 calc R
H25B H 0.4532 -0.1468 0.2330 0.031 Uiso 1 1 calc R
C9 C 0.7029(4) 0.3881(8) 0.6958(5) 0.037(2) Uani 1 1 d .
H9A H 0.7087 0.4657 0.7389 0.056 Uiso 1 1 calc GR
H9B H 0.7323 0.3112 0.7101 0.056 Uiso 1 1 calc GR
H9C H 0.6593 0.3530 0.6995 0.056 Uiso 1 1 calc GR
C14 C 0.6681(3) 0.5282(7) 0.4091(5) 0.030(2) Uani 1 1 d .
H14A H 0.6945 0.4430 0.4136 0.045 Uiso 1 1 calc GR
H14B H 0.6754 0.5741 0.3507 0.045 Uiso 1 1 calc GR
H14C H 0.6235 0.5017 0.4144 0.045 Uiso 1 1 calc GR
C12 C 0.7694(4) 0.7563(7) 0.3957(5) 0.035(2) Uani 1 1 d .
H12A H 0.7704 0.6859 0.3472 0.053 Uiso 1 1 calc GR
H12B H 0.8107 0.8032 0.3998 0.053 Uiso 1 1 calc GR
H12C H 0.7367 0.8269 0.3829 0.053 Uiso 1 1 calc GR
C1 C 0.3691(3) 0.5899(8) 0.6413(6) 0.042(2) Uani 1 1 d .
H1A H 0.3708 0.6627 0.5943 0.064 Uiso 1 1 calc GR
H1B H 0.3825 0.6309 0.6990 0.064 Uiso 1 1 calc GR
H1C H 0.3257 0.5543 0.6468 0.064 Uiso 1 1 calc GR

loop_
_atom_site_aniso_label
_atom_site_aniso_U_11
_atom_site_aniso_U_22
_atom_site_aniso_U_33
_atom_site_aniso_U_23
_atom_site_aniso_U_13
_atom_site_aniso_U_12
Cl2 0.0261(11) 0.0258(11) 0.0230(11) -0.0021(10) 0.0012(12) -0.0016(10)
Cl1 0.0258(11) 0.0323(11) 0.0282(12) 0.0014(10) 0.0018(12) 0.0029(10)
O2 0.011(3) 0.040(3) 0.036(4) 0.003(3) -0.003(3) -0.004(3)
O1 0.019(3) 0.033(3) 0.040(4) -0.003(3) -0.003(3) 0.005(3)
N1 0.023(4) 0.019(3) 0.025(4) -0.003(3) -0.007(4) 0.006(3)
N2 0.014(4) 0.018(4) 0.019(4) 0.004(3) 0.006(3) 0.002(3)
C16 0.024(6) 0.015(5) 0.027(6) 0.005(4) -0.001(5) 0.005(4)
C21 0.021(6) 0.017(5) 0.017(5) 0.003(4) 0.002(5) 0.000(4)
C22 0.022(5) 0.014(4) 0.025(5) -0.001(4) -0.003(4) 0.002(4)
C4 0.018(5) 0.026(6) 0.031(5) 0.001(4) 0.007(4) 0.009(4)
C28 0.025(5) 0.019(5) 0.020(5) 0.003(4) -0.004(4) 0.004(4)
C5 0.030(6) 0.016(5) 0.013(5) 0.006(4) 0.001(4) 0.003(4)
C2 0.024(6) 0.029(5) 0.019(5) 0.005(4) -0.003(4) -0.009(5)
C20 0.031(6) 0.023(5) 0.016(5) -0.001(4) -0.002(5) 0.006(4)
C18 0.023(6) 0.025(5) 0.029(5) 0.007(4) -0.002(5) 0.005(4)
C26 0.023(5) 0.017(4) 0.018(5) -0.001(4) 0.000(4) 0.000(4)
C8 0.024(5) 0.024(4) 0.028(6) 0.002(4) -0.001(4) -0.008(4)
C10 0.025(5) 0.029(4) 0.027(6) 0.003(4) -0.005(5) 0.006(4)
C13 0.026(5) 0.021(5) 0.024(5) 0.002(4) 0.002(4) 0.006(4)
C3 0.032(6) 0.018(4) 0.026(5) 0.002(5) -0.001(5) -0.002(4)
C7 0.018(5) 0.026(5) 0.019(5) 0.004(4) -0.001(5) -0.001(4)
C15 0.024(5) 0.037(5) 0.045(6) 0.003(4) 0.003(5) 0.003(5)
C11 0.023(5) 0.026(5) 0.023(5) 0.000(4) 0.004(5) 0.008(5)
C24 0.020(5) 0.025(5) 0.021(5) 0.005(4) -0.001(4) 0.000(4)
C29 0.026(5) 0.022(5) 0.024(5) 0.002(4) 0.001(5) 0.008(4)
C23 0.032(5) 0.025(5) 0.025(5) 0.002(4) -0.007(5) 0.009(4)
C27 0.024(5) 0.031(5) 0.026(5) -0.007(4) 0.002(4) -0.002(4)
C17 0.017(6) 0.017(4) 0.032(6) 0.003(4) 0.007(5) 0.001(4)
C19 0.019(6) 0.022(5) 0.026(6) 0.007(4) 0.002(5) -0.003(4)
C6 0.033(6) 0.026(5) 0.020(5) 0.002(4) -0.006(5) 0.006(4)
C00V 0.023(5) 0.036(5) 0.029(5) 0.008(4) -0.002(5) -0.003(4)
C25 0.024(5) 0.024(5) 0.028(5) -0.002(4) -0.004(4) -0.007(4)
C9 0.033(5) 0.043(5) 0.036(6) 0.015(4) -0.010(5) -0.003(5)
C14 0.030(5) 0.032(5) 0.028(5) 0.004(4) -0.003(5) 0.002(4)
C12 0.033(5) 0.028(5) 0.044(6) 0.007(4) 0.012(4) 0.002(4)
C1 0.024(5) 0.043(6) 0.060(7) -0.007(5) 0.004(5) -0.001(5)

loop_
_atom_type_symbol
_atom_type_description
_atom_type_scat_dispersion_real
_atom_type_scat_dispersion_imag
_atom_type_scat_source
C C 0.0033 0.0016 'International Tables Vol C Tables 4.2.6.8 and 6.1.1.4'
H H 0.0000 0.0000 'International Tables Vol C Tables 4.2.6.8 and 6.1.1.4'
Cl Cl 0.1484 0.1585 'International Tables Vol C Tables 4.2.6.8 and 6.1.1.4'
N N 0.0061 0.0033 'International Tables Vol C Tables 4.2.6.8 and 6.1.1.4'
O O 0.0106 0.0060 'International Tables Vol C Tables 4.2.6.8 and 6.1.1.4'

loop_
_geom_angle_atom_site_label_1
_geom_angle_atom_site_label_2
_geom_angle_atom_site_label_3
_geom_angle
C16 O2 C15 117.9(6)
C2 O1 C1 118.3(6)
C8 N1 H1 106.0
C8 N1 C13 112.6(5)
C13 N1 H1 106.0
C7 N1 H1 106.0
C7 N1 C8 115.4(5)
C7 N1 C13 110.1(5)
C21 N2 H2 105.3
C21 N2 C22 115.6(5)
C21 N2 C28 110.6(5)
C22 N2 H2 105.3
C22 N2 C28 113.6(5)
C28 N2 H2 105.3
O2 C16 C18 114.9(7)
O2 C16 C17 124.2(8)
C18 C16 C17 120.9(8)
C20 C21 N2 122.5(7)
C20 C21 C19 120.0(7)
C19 C21 N2 117.5(7)
N2 C22 H22 109.0
N2 C22 C23 110.2(6)
C24 C22 N2 108.4(5)
C24 C22 H22 109.0
C24 C22 C23 111.4(6)
C23 C22 H22 109.0
C5 C4 H4 120.3
C5 C4 C2 119.3(7)
C2 C4 H4 120.3
N2 C28 H28 107.7
C26 C28 N2 107.8(5)
C26 C28 H28 107.7
C26 C28 C29 114.4(6)
C29 C28 N2 111.3(5)
C29 C28 H28 107.7
C4 C5 H5 119.9
C7 C5 C4 120.3(7)
C7 C5 H5 119.9
O1 C2 C4 124.1(7)
O1 C2 C3 116.3(7)
C3 C2 C4 119.6(7)
C21 C20 H20 119.7
C21 C20 C17 120.6(7)
C17 C20 H20 119.7
C16 C18 H18 120.2
C16 C18 C19 119.6(7)
C19 C18 H18 120.2
C28 C26 H26 107.0
C28 C26 C27 110.5(6)
C27 C26 H26 107.0
C25 C26 C28 111.5(6)
C25 C26 H26 107.0
C25 C26 C27 113.6(6)
N1 C8 H8 109.5
N1 C8 C10 108.3(5)
C10 C8 H8 109.5
C9 C8 N1 110.2(6)
C9 C8 H8 109.5
C9 C8 C10 109.7(7)
C8 C10 H10A 108.9
C8 C10 H10B 108.9
H10A C10 H10B 107.7
C00V C10 C8 113.5(6)
C00V C10 H10A 108.9
C00V C10 H10B 108.9
N1 C13 H13 107.3
N1 C13 C11 107.1(6)
C11 C13 H13 107.3
C14 C13 N1 112.1(6)
C14 C13 H13 107.3
C14 C13 C11 115.5(6)
C2 C3 H3 119.5
C2 C3 C6 121.0(7)
C6 C3 H3 119.5
C5 C7 N1 116.6(6)
C5 C7 C6 121.1(7)
C6 C7 N1 122.3(6)
O2 C15 H15A 109.5
O2 C15 H15B 109.5
O2 C15 H15C 109.5
H15A C15 H15B 109.5
H15A C15 H15C 109.5
H15B C15 H15C 109.5
C13 C11 H11 108.1
C00V C11 C13 111.0(6)
C00V C11 H11 108.1
C00V C11 C12 111.6(6)
C12 C11 C13 109.8(6)
C12 C11 H11 108.1
C22 C24 H24A 108.9
C22 C24 H24B 108.9
H24A C24 H24B 107.7
C25 C24 C22 113.6(6)
C25 C24 H24A 108.9
C25 C24 H24B 108.9
C28 C29 H29A 109.5
C28 C29 H29B 109.5
C28 C29 H29C 109.5
H29A C29 H29B 109.5
H29A C29 H29C 109.5
H29B C29 H29C 109.5
C22 C23 H23A 109.5
C22 C23 H23B 109.5
C22 C23 H23C 109.5
H23A C23 H23B 109.5
H23A C23 H23C 109.5
H23B C23 H23C 109.5
C26 C27 H27A 109.5
C26 C27 H27B 109.5
C26 C27 H27C 109.5
H27A C27 H27B 109.5
H27A C27 H27C 109.5
H27B C27 H27C 109.5
C16 C17 H17 120.5
C20 C17 C16 119.0(7)
C20 C17 H17 120.5
C21 C19 C18 119.9(7)
C21 C19 H19 120.1
C18 C19 H19 120.1
C3 C6 H6 120.7
C7 C6 C3 118.7(7)
C7 C6 H6 120.7
C10 C00V H00A 109.7
C10 C00V H00B 109.7
C11 C00V C10 110.0(6)
C11 C00V H00A 109.7
C11 C00V H00B 109.7
H00A C00V H00B 108.2
C26 C25 C24 109.8(6)
C26 C25 H25A 109.7
C26 C25 H25B 109.7
C24 C25 H25A 109.7
C24 C25 H25B 109.7
H25A C25 H25B 108.2
C8 C9 H9A 109.5
C8 C9 H9B 109.5
C8 C9 H9C 109.5
H9A C9 H9B 109.5
H9A C9 H9C 109.5
H9B C9 H9C 109.5
C13 C14 H14A 109.5
C13 C14 H14B 109.5
C13 C14 H14C 109.5
H14A C14 H14B 109.5
H14A C14 H14C 109.5
H14B C14 H14C 109.5
C11 C12 H12A 109.5
C11 C12 H12B 109.5
C11 C12 H12C 109.5
H12A C12 H12B 109.5
H12A C12 H12C 109.5
H12B C12 H12C 109.5
O1 C1 H1A 109.5
O1 C1 H1B 109.5
O1 C1 H1C 109.5
H1A C1 H1B 109.5
H1A C1 H1C 109.5
H1B C1 H1C 109.5

loop_
_geom_bond_atom_site_label_1
_geom_bond_atom_site_label_2
_geom_bond_distance
O2 C16 1.375(8)
O2 C15 1.443(8)
O1 C2 1.366(8)
O1 C1 1.434(8)
N1 H1 1.0000
N1 C8 1.533(8)
N1 C13 1.542(9)
N1 C7 1.499(8)
N2 H2 1.0000
N2 C21 1.493(8)
N2 C22 1.524(8)
N2 C28 1.538(8)
C16 C18 1.385(10)
C16 C17 1.390(10)
C21 C20 1.384(9)
C21 C19 1.390(9)
C22 H22 1.0000
C22 C24 1.523(10)
C22 C23 1.532(8)
C4 H4 0.9500
C4 C5 1.389(9)
C4 C2 1.397(9)
C28 H28 1.0000
C28 C26 1.532(9)
C28 C29 1.535(9)
C5 H5 0.9500
C5 C7 1.377(9)
C2 C3 1.382(9)
C20 H20 0.9500
C20 C17 1.390(9)
C18 H18 0.9500
C18 C19 1.392(9)
C26 H26 1.0000
C26 C27 1.545(9)
C26 C25 1.518(9)
C8 H8 1.0000
C8 C10 1.534(9)
C8 C9 1.521(10)
C10 H10A 0.9900
C10 H10B 0.9900
C10 C00V 1.525(10)
C13 H13 1.0000
C13 C11 1.546(10)
C13 C14 1.526(10)
C3 H3 0.9500
C3 C6 1.394(9)
C7 C6 1.380(9)
C15 H15A 0.9800
C15 H15B 0.9800
C15 H15C 0.9800
C11 H11 1.0000
C11 C00V 1.523(9)
C11 C12 1.527(9)
C24 H24A 0.9900
C24 H24B 0.9900
C24 C25 1.521(9)
C29 H29A 0.9800
C29 H29B 0.9800
C29 H29C 0.9800
C23 H23A 0.9800
C23 H23B 0.9800
C23 H23C 0.9800
C27 H27A 0.9800
C27 H27B 0.9800
C27 H27C 0.9800
C17 H17 0.9500
C19 H19 0.9500
C6 H6 0.9500
C00V H00A 0.9900
C00V H00B 0.9900
C25 H25A 0.9900
C25 H25B 0.9900
C9 H9A 0.9800
C9 H9B 0.9800
C9 H9C 0.9800
C14 H14A 0.9800
C14 H14B 0.9800
C14 H14C 0.9800
C12 H12A 0.9800
C12 H12B 0.9800
C12 H12C 0.9800
C1 H1A 0.9800
C1 H1B 0.9800
C1 H1C 0.9800

loop_
_geom_torsion_atom_site_label_1
_geom_torsion_atom_site_label_2
_geom_torsion_atom_site_label_3
_geom_torsion_atom_site_label_4
_geom_torsion
O2 C16 C18 C19 178.4(6)
O2 C16 C17 C20 -178.6(6)
O1 C2 C3 C6 -179.7(7)
N1 C8 C10 C00V -54.1(8)
N1 C13 C11 C00V 59.9(8)
N1 C13 C11 C12 -176.2(5)
N1 C7 C6 C3 -179.0(6)
N2 C21 C20 C17 -176.9(6)
N2 C21 C19 C18 176.5(6)
N2 C22 C24 C25 -54.2(8)
N2 C28 C26 C27 -174.5(5)
N2 C28 C26 C25 58.2(7)
C16 C18 C19 C21 0.8(10)
C21 N2 C22 C24 -174.8(6)
C21 N2 C22 C23 -52.8(8)
C21 N2 C28 C26 170.0(6)
C21 N2 C28 C29 -63.8(7)
C21 C20 C17 C16 0.2(10)
C22 N2 C21 C20 -38.9(9)
C22 N2 C21 C19 142.8(6)
C22 N2 C28 C26 -58.1(7)
C22 N2 C28 C29 68.1(7)
C22 C24 C25 C26 56.3(8)
C4 C5 C7 N1 178.0(7)
C4 C5 C7 C6 -0.7(11)
C4 C2 C3 C6 0.3(11)
C28 N2 C21 C20 91.9(7)
C28 N2 C21 C19 -86.4(7)
C28 N2 C22 C24 55.7(7)
C28 N2 C22 C23 177.8(6)
C28 C26 C25 C24 -57.9(8)
C5 C4 C2 O1 178.7(6)
C5 C4 C2 C3 -1.4(11)
C5 C7 C6 C3 -0.3(11)
C2 C4 C5 C7 1.6(11)
C2 C3 C6 C7 0.5(11)
C20 C21 C19 C18 -1.8(10)
C18 C16 C17 C20 -1.3(10)
C8 N1 C13 C11 -60.4(7)
C8 N1 C13 C14 67.2(7)
C8 N1 C7 C5 151.5(6)
C8 N1 C7 C6 -29.8(10)
C8 C10 C00V C11 55.4(8)
C13 N1 C8 C10 57.2(7)
C13 N1 C8 C9 177.3(6)
C13 N1 C7 C5 -79.8(7)
C13 N1 C7 C6 98.9(8)
C13 C11 C00V C10 -58.0(8)
C7 N1 C8 C10 -175.3(6)
C7 N1 C8 C9 -55.3(8)
C7 N1 C13 C11 169.4(5)
C7 N1 C13 C14 -63.0(7)
C15 O2 C16 C18 170.5(6)
C15 O2 C16 C17 -12.0(10)
C29 C28 C26 C27 61.2(7)
C29 C28 C26 C25 -66.2(7)
C23 C22 C24 C25 -175.5(6)
C27 C26 C25 C24 176.4(6)
C17 C16 C18 C19 0.8(10)
C19 C21 C20 C17 1.3(10)
C9 C8 C10 C00V -174.4(6)
C14 C13 C11 C00V -65.7(8)
C14 C13 C11 C12 58.2(8)
C12 C11 C00V C10 179.1(6)
C1 O1 C2 C4 -1.2(10)
C1 O1 C2 C3 178.9(7)
